data_4128083
loop_
_publ_author_name
'Diccianni, Justin B.'
'Katigbak, Joseph'
'Hu, Chunhua'
'Diao, Tianning'

_publ_section_title
;
 Mechanistic Characterization of (Xantphos)Ni(I)-Mediated Alkyl Bromide
 Activation: Oxidative Addition, Electron Transfer, or Halogen-Atom
 Abstraction.
;
_journal_issue 4
_journal_name_full 'Journal of the American Chemical Society'
_journal_page_first 1788
_journal_page_last 1796
_journal_paper_doi 10.1021/jacs.8b13499
_journal_volume 141
_journal_year 2019
_chemical_formula_sum 'C47 H62 Br N Ni O P2'
_chemical_formula_weight 857.53
_space_group_crystal_system monoclinic
_space_group_IT_number 14
_space_group_name_Hall '-P 2yn'
_space_group_name_H-M_alt 'P 1 21/n 1'
_symmetry_space_group_name_Hall '-P 2yn'
_symmetry_space_group_name_H-M 'P 1 21/n 1'
_atom_sites_solution_hydrogens geom
_audit_creation_method SHELXL-2018/3
_cell_angle_alpha 90
_cell_angle_beta 91.1201(17)
_cell_angle_gamma 90
_cell_formula_units_Z 4
_cell_length_a 12.0624(11)
_cell_length_b 21.708(2)
_cell_length_c 16.2095(15)
_cell_measurement_reflns_used 5276
_cell_measurement_temperature 100(2)
_cell_measurement_theta_max 23.17
_cell_measurement_theta_min 2.26
_cell_volume 4243.7(7)
_computing_cell_refinement 'Bruker SAINT'
_computing_data_collection 'Bruker APEX2'
_computing_data_reduction 'Bruker SAINT'
_computing_structure_refinement 'SHELXL-2018/3 (Sheldrick, 2018)'
_computing_structure_solution 'SHELXT (Sheldrick 2015)'
_diffrn_ambient_temperature 100(2)
_diffrn_measured_fraction_theta_full 1.000
_diffrn_measured_fraction_theta_max 0.998
_diffrn_measurement_device_type 'Bruker APEX-II CCD'
_diffrn_measurement_method '\w scans'
_diffrn_radiation_monochromator graphite
_diffrn_radiation_source 'sealed tube'
_diffrn_radiation_type MoK\a
_diffrn_radiation_wavelength 0.71073
_diffrn_reflns_av_R_equivalents 0.0873
_diffrn_reflns_av_unetI/netI 0.0629
_diffrn_reflns_Laue_measured_fraction_full 1.000
_diffrn_reflns_Laue_measured_fraction_max 0.998
_diffrn_reflns_limit_h_max 15
_diffrn_reflns_limit_h_min -15
_diffrn_reflns_limit_k_max 27
_diffrn_reflns_limit_k_min -27
_diffrn_reflns_limit_l_max 20
_diffrn_reflns_limit_l_min -20
_diffrn_reflns_number 57325
_diffrn_reflns_point_group_measured_fraction_full 1.000
_diffrn_reflns_point_group_measured_fraction_max 0.998
_diffrn_reflns_theta_full 25.242
_diffrn_reflns_theta_max 26.423
_diffrn_reflns_theta_min 1.568
_exptl_absorpt_coefficient_mu 1.510
_exptl_absorpt_correction_T_max 0.7454
_exptl_absorpt_correction_T_min 0.6701
_exptl_absorpt_correction_type multi-scan
_exptl_absorpt_process_details SADABS
_exptl_crystal_colour blue
_exptl_crystal_density_diffrn 1.342
_exptl_crystal_description block
_exptl_crystal_F_000 1808
_exptl_crystal_size_max 0.290
_exptl_crystal_size_mid 0.180
_exptl_crystal_size_min 0.130
_refine_diff_density_max 1.906
_refine_diff_density_min -0.412
_refine_diff_density_rms 0.086
_refine_ls_extinction_method none
_refine_ls_goodness_of_fit_ref 1.027
_refine_ls_hydrogen_treatment constr
_refine_ls_matrix_type full
_refine_ls_number_parameters 492
_refine_ls_number_reflns 8694
_refine_ls_number_restraints 0
_refine_ls_restrained_S_all 1.027
_refine_ls_R_factor_all 0.0664
_refine_ls_R_factor_gt 0.0452
_refine_ls_shift/su_max 0.001
_refine_ls_shift/su_mean 0.000
_refine_ls_structure_factor_coef Fsqd
_refine_ls_weighting_details 'w=1/[\s^2^(Fo^2^)+(0.0414P)^2^+4.4113P] where P=(Fo^2^+2Fc^2^)/3'
_refine_ls_weighting_scheme calc
_refine_ls_wR_factor_gt 0.1019
_refine_ls_wR_factor_ref 0.1116
_reflns_Friedel_coverage 0.000
_reflns_number_gt 6584
_reflns_number_total 8694
_reflns_threshold_expression 'I > 2\s(I)'
_cod_data_source_file ja8b13499_si_001.cif
_cod_data_source_block 18tnd10h
_cod_original_cell_volume 4243.6(7)
_cod_database_code 4128083
_shelx_shelxl_version_number 2018/3
_shelx_space_group_comment
;
The symmetry employed for this shelxl refinement is uniquely defined
by the following loop, which should always be used as a source of
symmetry information in preference to the above space-group names.
They are only intended as comments.
;
_shelx_estimated_absorpt_t_min 0.669
_shelx_estimated_absorpt_t_max 0.828

loop_
_space_group_symop_operation_xyz
'x, y, z'
'-x+1/2, y+1/2, -z+1/2'
'-x, -y, -z'
'x-1/2, -y-1/2, z-1/2'

loop_
_atom_site_label
_atom_site_type_symbol
_atom_site_fract_x
_atom_site_fract_y
_atom_site_fract_z
_atom_site_U_iso_or_equiv
_atom_site_adp_type
_atom_site_occupancy
_atom_site_site_symmetry_order
_atom_site_calc_flag
_atom_site_refinement_flags_posn
_atom_site_refinement_flags_adp
Br1 Br 0.55616(3) 0.40857(2) 0.86840(2) 0.02331(10) Uani 1 1 d . .
Ni1 Ni 0.39211(3) 0.40390(2) 0.78249(2) 0.01564(11) Uani 1 1 d . .
P1 P 0.44810(7) 0.33564(4) 0.68555(5) 0.01757(18) Uani 1 1 d . .
P2 P 0.25837(6) 0.43174(4) 0.87633(5) 0.01447(17) Uani 1 1 d . .
O1 O 0.23086(16) 0.31692(9) 0.77084(12) 0.0145(4) Uani 1 1 d . .
N1 N 0.1698(2) 0.57968(12) 0.53644(16) 0.0189(6) Uani 1 1 d . .
C1 C 0.3231(3) 0.29626(14) 0.64442(19) 0.0177(7) Uani 1 1 d . .
C2 C 0.2299(3) 0.28892(13) 0.69308(18) 0.0158(6) Uani 1 1 d . .
C3 C 0.1369(3) 0.25472(14) 0.66816(19) 0.0167(6) Uani 1 1 d . .
C4 C 0.1354(3) 0.22901(14) 0.5897(2) 0.0208(7) Uani 1 1 d . .
H4 H 0.072792 0.206017 0.571029 0.025 Uiso 1 1 calc R U
C5 C 0.2253(3) 0.23685(15) 0.5386(2) 0.0250(8) Uani 1 1 d . .
H5 H 0.222954 0.220161 0.484380 0.030 Uiso 1 1 calc R U
C6 C 0.3183(3) 0.26872(15) 0.5658(2) 0.0229(7) Uani 1 1 d . .
H6 H 0.380195 0.272120 0.530723 0.028 Uiso 1 1 calc R U
C7 C 0.1286(2) 0.33975(14) 0.79651(17) 0.0147(6) Uani 1 1 d . .
C8 C 0.0329(2) 0.30658(14) 0.77641(18) 0.0160(6) Uani 1 1 d . .
C9 C -0.0685(3) 0.33032(15) 0.8004(2) 0.0209(7) Uani 1 1 d . .
H9 H -0.134947 0.309019 0.786227 0.025 Uiso 1 1 calc R U
C10 C -0.0734(3) 0.38479(16) 0.84469(19) 0.0227(7) Uani 1 1 d . .
H10 H -0.143081 0.400919 0.860513 0.027 Uiso 1 1 calc R U
C11 C 0.0237(3) 0.41571(15) 0.86587(19) 0.0198(7) Uani 1 1 d . .
H11 H 0.019225 0.452579 0.897202 0.024 Uiso 1 1 calc R U
C12 C 0.1282(2) 0.39443(14) 0.84266(18) 0.0152(6) Uani 1 1 d . .
C13 C 0.0467(2) 0.24546(14) 0.73159(19) 0.0170(7) Uani 1 1 d . .
C14 C 0.0881(3) 0.19646(15) 0.7944(2) 0.0213(7) Uani 1 1 d . .
H14A H 0.031020 0.189371 0.835563 0.032 Uiso 1 1 calc R U
H14B H 0.156115 0.211148 0.822079 0.032 Uiso 1 1 calc R U
H14C H 0.103450 0.157859 0.765466 0.032 Uiso 1 1 calc R U
C15 C -0.0623(3) 0.22221(15) 0.6921(2) 0.0225(7) Uani 1 1 d . .
H15A H -0.117354 0.216308 0.735078 0.034 Uiso 1 1 calc R U
H15B H -0.049144 0.182947 0.664127 0.034 Uiso 1 1 calc R U
H15C H -0.089967 0.252559 0.651959 0.034 Uiso 1 1 calc R U
C16 C 0.5249(3) 0.26574(15) 0.7300(2) 0.0227(7) Uani 1 1 d . .
C17 C 0.4693(3) 0.24942(16) 0.8114(2) 0.0245(7) Uani 1 1 d . .
H17A H 0.502146 0.211521 0.833877 0.037 Uiso 1 1 calc R U
H17B H 0.389695 0.243209 0.801476 0.037 Uiso 1 1 calc R U
H17C H 0.480591 0.283092 0.850976 0.037 Uiso 1 1 calc R U
C18 C 0.6476(3) 0.28014(17) 0.7496(2) 0.0271(8) Uani 1 1 d . .
H18A H 0.680580 0.246038 0.781131 0.041 Uiso 1 1 calc R U
H18B H 0.652817 0.318120 0.782085 0.041 Uiso 1 1 calc R U
H18C H 0.687419 0.285424 0.697929 0.041 Uiso 1 1 calc R U
C19 C 0.5177(3) 0.20861(16) 0.6740(2) 0.0287(8) Uani 1 1 d . .
H19A H 0.560315 0.174858 0.699161 0.043 Uiso 1 1 calc R U
H19B H 0.548095 0.218490 0.619925 0.043 Uiso 1 1 calc R U
H19C H 0.439959 0.196098 0.667086 0.043 Uiso 1 1 calc R U
C20 C 0.5271(3) 0.36779(16) 0.5951(2) 0.0257(8) Uani 1 1 d . .
C21 C 0.6097(3) 0.41437(17) 0.6326(2) 0.0294(8) Uani 1 1 d . .
H21A H 0.648524 0.435560 0.588317 0.044 Uiso 1 1 calc R U
H21B H 0.663671 0.392648 0.668021 0.044 Uiso 1 1 calc R U
H21C H 0.569557 0.444613 0.665581 0.044 Uiso 1 1 calc R U
C22 C 0.5954(3) 0.32068(18) 0.5443(2) 0.0339(9) Uani 1 1 d . .
H22A H 0.637164 0.342616 0.502190 0.051 Uiso 1 1 calc R U
H22B H 0.544872 0.291131 0.517528 0.051 Uiso 1 1 calc R U
H22C H 0.646976 0.298663 0.581259 0.051 Uiso 1 1 calc R U
C23 C 0.4497(3) 0.40184(16) 0.5340(2) 0.0277(8) Uani 1 1 d . .
H23A H 0.492913 0.417808 0.488134 0.042 Uiso 1 1 calc R U
H23B H 0.413728 0.436132 0.562308 0.042 Uiso 1 1 calc R U
H23C H 0.393089 0.373296 0.512713 0.042 Uiso 1 1 calc R U
C24 C 0.2744(3) 0.39567(15) 0.98333(19) 0.0193(7) Uani 1 1 d . .
C25 C 0.3102(3) 0.32841(15) 0.9697(2) 0.0250(8) Uani 1 1 d . .
H25A H 0.316619 0.307341 1.023047 0.037 Uiso 1 1 calc R U
H25B H 0.382138 0.327685 0.942584 0.037 Uiso 1 1 calc R U
H25C H 0.254807 0.307415 0.934786 0.037 Uiso 1 1 calc R U
C26 C 0.3657(3) 0.42790(16) 1.03396(19) 0.0235(7) Uani 1 1 d . .
H26A H 0.379384 0.405168 1.085398 0.035 Uiso 1 1 calc R U
H26B H 0.342386 0.470010 1.046798 0.035 Uiso 1 1 calc R U
H26C H 0.433916 0.429162 1.002117 0.035 Uiso 1 1 calc R U
C27 C 0.1671(3) 0.39415(17) 1.0325(2) 0.0258(8) Uani 1 1 d . .
H27A H 0.182030 0.375811 1.086802 0.039 Uiso 1 1 calc R U
H27B H 0.111356 0.369450 1.002649 0.039 Uiso 1 1 calc R U
H27C H 0.139292 0.436222 1.039373 0.039 Uiso 1 1 calc R U
C28 C 0.2302(3) 0.51794(14) 0.88889(19) 0.0178(7) Uani 1 1 d . .
C29 C 0.3460(3) 0.54781(15) 0.8906(2) 0.0215(7) Uani 1 1 d . .
H29A H 0.338368 0.592719 0.892837 0.032 Uiso 1 1 calc R U
H29B H 0.385606 0.536227 0.840717 0.032 Uiso 1 1 calc R U
H29C H 0.387834 0.533490 0.939396 0.032 Uiso 1 1 calc R U
C30 C 0.1717(3) 0.53902(16) 0.9681(2) 0.0258(8) Uani 1 1 d . .
H30A H 0.164466 0.583983 0.967825 0.039 Uiso 1 1 calc R U
H30B H 0.215547 0.526154 1.016580 0.039 Uiso 1 1 calc R U
H30C H 0.097848 0.520267 0.969960 0.039 Uiso 1 1 calc R U
C31 C 0.1620(3) 0.54321(15) 0.8154(2) 0.0217(7) Uani 1 1 d . .
H31A H 0.167426 0.588246 0.814418 0.032 Uiso 1 1 calc R U
H31B H 0.084186 0.531121 0.820880 0.032 Uiso 1 1 calc R U
H31C H 0.190752 0.526382 0.763944 0.032 Uiso 1 1 calc R U
C32 C 0.3116(3) 0.44683(14) 0.69823(18) 0.0174(7) Uani 1 1 d . .
C33 C 0.2137(3) 0.43467(15) 0.65332(19) 0.0183(7) Uani 1 1 d . .
H33 H 0.177291 0.396295 0.660557 0.022 Uiso 1 1 calc R U
C34 C 0.1685(3) 0.47746(15) 0.59839(19) 0.0202(7) Uani 1 1 d . .
H34 H 0.102158 0.468009 0.568486 0.024 Uiso 1 1 calc R U
C35 C 0.2200(3) 0.53388(14) 0.58711(18) 0.0179(7) Uani 1 1 d . .
C36 C 0.3205(3) 0.54640(15) 0.62856(19) 0.0193(7) Uani 1 1 d . .
H36 H 0.358058 0.584182 0.619505 0.023 Uiso 1 1 calc R U
C37 C 0.3647(3) 0.50305(15) 0.68301(19) 0.0195(7) Uani 1 1 d . .
H37 H 0.432940 0.511774 0.710799 0.023 Uiso 1 1 calc R U
C38 C 0.1216(3) 0.57007(17) 0.4592(2) 0.0254(8) Uani 1 1 d . .
H38 H 0.121866 0.532666 0.428766 0.030 Uiso 1 1 calc R U
C39 C 0.0735(3) 0.62458(17) 0.4348(2) 0.0284(8) Uani 1 1 d . .
H39 H 0.034634 0.631656 0.384129 0.034 Uiso 1 1 calc R U
C40 C 0.0919(3) 0.66824(16) 0.4980(2) 0.0284(8) Uani 1 1 d . .
H40 H 0.067745 0.709891 0.497732 0.034 Uiso 1 1 calc R U
C41 C 0.1511(3) 0.63947(15) 0.5597(2) 0.0235(7) Uani 1 1 d . .
H41 H 0.175231 0.657816 0.610195 0.028 Uiso 1 1 calc R U
C42 C 0.1696(5) 0.3855(2) 0.3748(3) 0.0535(13) Uani 1 1 d . .
H42 H 0.145986 0.358881 0.417567 0.064 Uiso 1 1 calc R U
C43 C 0.2759(4) 0.3816(2) 0.3468(3) 0.0535(13) Uani 1 1 d . .
H43 H 0.325203 0.351230 0.368330 0.064 Uiso 1 1 calc R U
C44 C 0.3099(4) 0.4209(2) 0.2888(4) 0.0604(15) Uani 1 1 d . .
H44 H 0.383953 0.418468 0.270262 0.073 Uiso 1 1 calc R U
C45 C 0.2415(5) 0.4638(2) 0.2563(3) 0.0549(14) Uani 1 1 d . .
H45 H 0.268139 0.491686 0.216174 0.066 Uiso 1 1 calc R U
C46 C 0.1342(4) 0.4675(2) 0.2806(3) 0.0497(12) Uani 1 1 d . .
H46 H 0.085068 0.496820 0.256390 0.060 Uiso 1 1 calc R U
C47 C 0.0978(4) 0.4275(2) 0.3414(3) 0.0559(14) Uani 1 1 d . .
H47 H 0.023492 0.429533 0.359501 0.067 Uiso 1 1 calc R U

loop_
_atom_site_aniso_label
_atom_site_aniso_U_11
_atom_site_aniso_U_22
_atom_site_aniso_U_33
_atom_site_aniso_U_23
_atom_site_aniso_U_13
_atom_site_aniso_U_12
Br1 0.01775(17) 0.02851(19) 0.02349(18) -0.00208(14) -0.00467(13) -0.00102(14)
Ni1 0.0138(2) 0.0182(2) 0.0149(2) 0.00016(16) -0.00016(15) -0.00003(16)
P1 0.0143(4) 0.0188(4) 0.0197(4) 0.0003(3) 0.0035(3) 0.0003(3)
P2 0.0152(4) 0.0156(4) 0.0126(4) -0.0015(3) -0.0012(3) -0.0017(3)
O1 0.0125(10) 0.0168(11) 0.0143(11) -0.0044(8) 0.0004(8) -0.0012(8)
N1 0.0184(14) 0.0208(15) 0.0176(14) 0.0028(11) -0.0023(11) -0.0030(11)
C1 0.0184(16) 0.0164(16) 0.0184(16) 0.0004(13) 0.0019(13) 0.0015(13)
C2 0.0201(16) 0.0117(15) 0.0155(15) -0.0025(12) -0.0007(12) 0.0018(12)
C3 0.0171(16) 0.0158(16) 0.0172(16) 0.0024(13) -0.0015(12) -0.0006(13)
C4 0.0227(17) 0.0156(16) 0.0238(17) -0.0022(13) -0.0063(14) -0.0006(13)
C5 0.033(2) 0.0249(18) 0.0166(17) -0.0055(14) -0.0010(14) 0.0014(15)
C6 0.0263(18) 0.0257(18) 0.0170(16) -0.0037(14) 0.0052(13) 0.0038(15)
C7 0.0146(15) 0.0192(16) 0.0102(14) 0.0012(12) 0.0002(11) -0.0001(12)
C8 0.0182(16) 0.0171(16) 0.0125(15) 0.0013(12) -0.0013(12) 0.0000(13)
C9 0.0122(15) 0.0261(18) 0.0242(17) 0.0028(14) -0.0023(13) -0.0056(13)
C10 0.0147(16) 0.034(2) 0.0189(17) -0.0034(15) 0.0009(13) 0.0017(14)
C11 0.0197(17) 0.0208(17) 0.0189(16) -0.0037(13) 0.0002(13) 0.0018(13)
C12 0.0137(15) 0.0187(16) 0.0133(15) 0.0013(12) 0.0008(12) -0.0022(12)
C13 0.0144(15) 0.0192(16) 0.0173(16) -0.0015(13) -0.0047(12) -0.0035(13)
C14 0.0202(17) 0.0209(17) 0.0229(17) 0.0049(14) -0.0020(13) -0.0051(14)
C15 0.0208(17) 0.0217(17) 0.0249(18) -0.0012(14) -0.0034(14) -0.0056(14)
C16 0.0177(17) 0.0233(18) 0.0272(18) 0.0036(14) 0.0023(14) 0.0018(14)
C17 0.0205(17) 0.0224(18) 0.0307(19) 0.0060(15) 0.0009(14) 0.0042(14)
C18 0.0171(17) 0.030(2) 0.034(2) 0.0012(16) 0.0029(15) 0.0059(15)
C19 0.0281(19) 0.0210(18) 0.037(2) -0.0012(16) 0.0045(16) 0.0080(15)
C20 0.0258(18) 0.032(2) 0.0197(17) 0.0008(15) 0.0094(14) -0.0045(15)
C21 0.0231(19) 0.032(2) 0.033(2) 0.0005(16) 0.0100(15) -0.0091(15)
C22 0.033(2) 0.041(2) 0.028(2) 0.0015(17) 0.0142(16) 0.0032(17)
C23 0.033(2) 0.029(2) 0.0218(18) 0.0020(15) 0.0095(15) -0.0006(16)
C24 0.0238(18) 0.0214(17) 0.0127(15) 0.0000(13) -0.0016(13) -0.0032(13)
C25 0.034(2) 0.0239(18) 0.0173(17) 0.0048(14) -0.0031(14) -0.0012(15)
C26 0.0281(19) 0.0276(18) 0.0146(16) -0.0025(14) -0.0047(13) -0.0037(15)
C27 0.0290(19) 0.032(2) 0.0161(17) 0.0019(14) 0.0029(14) -0.0031(15)
C28 0.0187(16) 0.0165(16) 0.0184(16) -0.0030(13) 0.0036(13) -0.0005(13)
C29 0.0262(18) 0.0172(16) 0.0210(17) -0.0026(13) -0.0002(14) -0.0043(14)
C30 0.0300(19) 0.0230(18) 0.0244(18) -0.0074(14) 0.0040(15) -0.0009(15)
C31 0.0190(17) 0.0200(17) 0.0260(18) 0.0023(14) -0.0003(14) 0.0037(13)
C32 0.0188(16) 0.0189(16) 0.0146(15) 0.0007(13) 0.0021(12) 0.0019(13)
C33 0.0182(16) 0.0179(16) 0.0190(16) -0.0034(13) 0.0017(13) -0.0019(13)
C34 0.0156(16) 0.0239(18) 0.0211(17) -0.0024(14) 0.0000(13) 0.0004(13)
C35 0.0210(17) 0.0192(16) 0.0136(15) 0.0020(13) 0.0016(12) 0.0013(13)
C36 0.0187(16) 0.0223(17) 0.0169(16) -0.0009(13) 0.0017(13) -0.0029(13)
C37 0.0171(16) 0.0248(17) 0.0166(16) 0.0005(13) 0.0002(13) -0.0014(13)
C38 0.0253(18) 0.0299(19) 0.0207(17) 0.0019(15) -0.0026(14) -0.0072(15)
C39 0.0262(19) 0.034(2) 0.0249(19) 0.0126(16) -0.0077(15) -0.0071(16)
C40 0.0260(19) 0.0210(18) 0.038(2) 0.0062(16) -0.0026(16) -0.0006(15)
C41 0.0232(18) 0.0200(17) 0.0272(18) 0.0012(14) 0.0007(14) -0.0030(14)
C42 0.096(4) 0.029(2) 0.035(2) -0.0038(19) 0.012(2) -0.009(3)
C43 0.054(3) 0.055(3) 0.051(3) -0.012(2) -0.019(2) 0.014(2)
C44 0.038(3) 0.053(3) 0.091(4) -0.031(3) 0.010(3) -0.010(2)
C45 0.092(4) 0.042(3) 0.032(2) -0.014(2) 0.023(2) -0.028(3)
C46 0.058(3) 0.032(2) 0.059(3) -0.006(2) -0.033(2) 0.002(2)
C47 0.027(2) 0.046(3) 0.096(4) -0.037(3) 0.022(2) -0.013(2)

loop_
_atom_type_symbol
_atom_type_description
_atom_type_scat_dispersion_real
_atom_type_scat_dispersion_imag
_atom_type_scat_source
C C 0.0033 0.0016 'International Tables Vol C Tables 4.2.6.8 and 6.1.1.4'
H H 0.0000 0.0000 'International Tables Vol C Tables 4.2.6.8 and 6.1.1.4'
N N 0.0061 0.0033 'International Tables Vol C Tables 4.2.6.8 and 6.1.1.4'
O O 0.0106 0.0060 'International Tables Vol C Tables 4.2.6.8 and 6.1.1.4'
P P 0.1023 0.0942 'International Tables Vol C Tables 4.2.6.8 and 6.1.1.4'
Ni Ni 0.3393 1.1124 'International Tables Vol C Tables 4.2.6.8 and 6.1.1.4'
Br Br -0.2901 2.4595 'International Tables Vol C Tables 4.2.6.8 and 6.1.1.4'

loop_
_geom_angle_atom_site_label_1
_geom_angle_atom_site_label_2
_geom_angle_atom_site_label_3
_geom_angle
C32 Ni1 P1 88.70(9)
C32 Ni1 P2 89.51(9)
P1 Ni1 P2 147.53(3)
C32 Ni1 Br1 143.02(10)
P1 Ni1 Br1 100.14(3)
P2 Ni1 Br1 100.65(3)
C1 P1 C20 108.07(15)
C1 P1 C16 98.90(14)
C20 P1 C16 109.66(15)
C1 P1 Ni1 107.45(10)
C20 P1 Ni1 117.09(11)
C16 P1 Ni1 113.92(11)
C12 P2 C24 99.17(14)
C12 P2 C28 108.05(14)
C24 P2 C28 108.62(14)
C12 P2 Ni1 106.94(10)
C24 P2 Ni1 115.46(11)
C28 P2 Ni1 116.86(10)
C2 O1 C7 115.4(2)
C41 N1 C38 108.8(3)
C41 N1 C35 125.1(3)
C38 N1 C35 125.8(3)
C2 C1 C6 116.4(3)
C2 C1 P1 120.7(2)
C6 C1 P1 122.8(2)
C1 C2 C3 123.2(3)
C1 C2 O1 117.8(3)
C3 C2 O1 118.9(3)
C4 C3 C2 118.3(3)
C4 C3 C13 124.6(3)
C2 C3 C13 117.0(3)
C3 C4 C5 120.1(3)
C3 C4 H4 120.0
C5 C4 H4 120.0
C6 C5 C4 120.6(3)
C6 C5 H5 119.7
C4 C5 H5 119.7
C5 C6 C1 121.3(3)
C5 C6 H6 119.3
C1 C6 H6 119.3
C8 C7 O1 118.6(3)
C8 C7 C12 123.4(3)
O1 C7 C12 118.1(3)
C9 C8 C7 118.2(3)
C9 C8 C13 124.1(3)
C7 C8 C13 117.6(3)
C10 C9 C8 120.6(3)
C10 C9 H9 119.7
C8 C9 H9 119.7
C9 C10 C11 119.7(3)
C9 C10 H10 120.1
C11 C10 H10 120.1
C10 C11 C12 122.3(3)
C10 C11 H11 118.9
C12 C11 H11 118.9
C11 C12 C7 115.8(3)
C11 C12 P2 122.8(2)
C7 C12 P2 121.2(2)
C8 C13 C3 107.0(2)
C8 C13 C15 112.6(3)
C3 C13 C15 112.2(3)
C8 C13 C14 108.7(2)
C3 C13 C14 108.0(2)
C15 C13 C14 108.1(3)
C13 C14 H14A 109.5
C13 C14 H14B 109.5
H14A C14 H14B 109.5
C13 C14 H14C 109.5
H14A C14 H14C 109.5
H14B C14 H14C 109.5
C13 C15 H15A 109.5
C13 C15 H15B 109.5
H15A C15 H15B 109.5
C13 C15 H15C 109.5
H15A C15 H15C 109.5
H15B C15 H15C 109.5
C17 C16 C19 107.5(3)
C17 C16 C18 107.7(3)
C19 C16 C18 109.2(3)
C17 C16 P1 106.9(2)
C19 C16 P1 113.3(2)
C18 C16 P1 111.9(2)
C16 C17 H17A 109.5
C16 C17 H17B 109.5
H17A C17 H17B 109.5
C16 C17 H17C 109.5
H17A C17 H17C 109.5
H17B C17 H17C 109.5
C16 C18 H18A 109.5
C16 C18 H18B 109.5
H18A C18 H18B 109.5
C16 C18 H18C 109.5
H18A C18 H18C 109.5
H18B C18 H18C 109.5
C16 C19 H19A 109.5
C16 C19 H19B 109.5
H19A C19 H19B 109.5
C16 C19 H19C 109.5
H19A C19 H19C 109.5
H19B C19 H19C 109.5
C23 C20 C21 108.6(3)
C23 C20 C22 107.3(3)
C21 C20 C22 107.2(3)
C23 C20 P1 111.5(2)
C21 C20 P1 105.5(2)
C22 C20 P1 116.4(2)
C20 C21 H21A 109.5
C20 C21 H21B 109.5
H21A C21 H21B 109.5
C20 C21 H21C 109.5
H21A C21 H21C 109.5
H21B C21 H21C 109.5
C20 C22 H22A 109.5
C20 C22 H22B 109.5
H22A C22 H22B 109.5
C20 C22 H22C 109.5
H22A C22 H22C 109.5
H22B C22 H22C 109.5
C20 C23 H23A 109.5
C20 C23 H23B 109.5
H23A C23 H23B 109.5
C20 C23 H23C 109.5
H23A C23 H23C 109.5
H23B C23 H23C 109.5
C26 C24 C27 109.7(3)
C26 C24 C25 108.0(3)
C27 C24 C25 107.3(3)
C26 C24 P2 111.0(2)
C27 C24 P2 114.2(2)
C25 C24 P2 106.4(2)
C24 C25 H25A 109.5
C24 C25 H25B 109.5
H25A C25 H25B 109.5
C24 C25 H25C 109.5
H25A C25 H25C 109.5
H25B C25 H25C 109.5
C24 C26 H26A 109.5
C24 C26 H26B 109.5
H26A C26 H26B 109.5
C24 C26 H26C 109.5
H26A C26 H26C 109.5
H26B C26 H26C 109.5
C24 C27 H27A 109.5
C24 C27 H27B 109.5
H27A C27 H27B 109.5
C24 C27 H27C 109.5
H27A C27 H27C 109.5
H27B C27 H27C 109.5
C31 C28 C29 109.6(3)
C31 C28 C30 106.9(3)
C29 C28 C30 106.8(3)
C31 C28 P2 111.1(2)
C29 C28 P2 104.5(2)
C30 C28 P2 117.6(2)
C28 C29 H29A 109.5
C28 C29 H29B 109.5
H29A C29 H29B 109.5
C28 C29 H29C 109.5
H29A C29 H29C 109.5
H29B C29 H29C 109.5
C28 C30 H30A 109.5
C28 C30 H30B 109.5
H30A C30 H30B 109.5
C28 C30 H30C 109.5
H30A C30 H30C 109.5
H30B C30 H30C 109.5
C28 C31 H31A 109.5
C28 C31 H31B 109.5
H31A C31 H31B 109.5
C28 C31 H31C 109.5
H31A C31 H31C 109.5
H31B C31 H31C 109.5
C33 C32 C37 117.1(3)
C33 C32 Ni1 133.9(2)
C37 C32 Ni1 108.9(2)
C34 C33 C32 121.5(3)
C34 C33 H33 119.2
C32 C33 H33 119.2
C35 C34 C33 120.2(3)
C35 C34 H34 119.9
C33 C34 H34 119.9
C34 C35 C36 119.6(3)
C34 C35 N1 120.6(3)
C36 C35 N1 119.8(3)
C37 C36 C35 119.4(3)
C37 C36 H36 120.3
C35 C36 H36 120.3
C36 C37 C32 122.0(3)
C36 C37 H37 119.0
C32 C37 H37 119.0
C39 C38 N1 107.3(3)
C39 C38 H38 126.3
N1 C38 H38 126.3
C38 C39 C40 108.1(3)
C38 C39 H39 126.0
C40 C39 H39 126.0
C41 C40 C39 107.3(3)
C41 C40 H40 126.4
C39 C40 H40 126.4
C40 C41 N1 108.4(3)
C40 C41 H41 125.8
N1 C41 H41 125.8
C47 C42 C43 120.0(4)
C47 C42 H42 120.0
C43 C42 H42 120.0
C44 C43 C42 119.6(5)
C44 C43 H43 120.2
C42 C43 H43 120.2
C43 C44 C45 121.5(5)
C43 C44 H44 119.3
C45 C44 H44 119.3
C44 C45 C46 120.4(4)
C44 C45 H45 119.8
C46 C45 H45 119.8
C45 C46 C47 118.9(4)
C45 C46 H46 120.6
C47 C46 H46 120.6
C42 C47 C46 119.5(4)
C42 C47 H47 120.2
C46 C47 H47 120.2

loop_
_geom_bond_atom_site_label_1
_geom_bond_atom_site_label_2
_geom_bond_distance
Br1 Ni1 2.3995(5)
Ni1 C32 1.904(3)
Ni1 P1 2.2721(9)
Ni1 P2 2.3188(9)
P1 C1 1.847(3)
P1 C20 1.898(3)
P1 C16 1.911(3)
P2 C12 1.840(3)
P2 C24 1.909(3)
P2 C28 1.913(3)
O1 C2 1.399(3)
O1 C7 1.400(3)
N1 C41 1.372(4)
N1 C38 1.386(4)
N1 C35 1.418(4)
C1 C2 1.395(4)
C1 C6 1.408(4)
C2 C3 1.398(4)
C3 C4 1.388(4)
C3 C13 1.524(4)
C4 C5 1.389(5)
C4 H4 0.9500
C5 C6 1.383(5)
C5 H5 0.9500
C6 H6 0.9500
C7 C8 1.393(4)
C7 C12 1.403(4)
C8 C9 1.390(4)
C8 C13 1.523(4)
C9 C10 1.385(5)
C9 H9 0.9500
C10 C11 1.388(4)
C10 H10 0.9500
C11 C12 1.400(4)
C11 H11 0.9500
C13 C15 1.537(4)
C13 C14 1.549(4)
C14 H14A 0.9800
C14 H14B 0.9800
C14 H14C 0.9800
C15 H15A 0.9800
C15 H15B 0.9800
C15 H15C 0.9800
C16 C17 1.534(5)
C16 C19 1.539(5)
C16 C18 1.540(4)
C17 H17A 0.9800
C17 H17B 0.9800
C17 H17C 0.9800
C18 H18A 0.9800
C18 H18B 0.9800
C18 H18C 0.9800
C19 H19A 0.9800
C19 H19B 0.9800
C19 H19C 0.9800
C20 C23 1.536(5)
C20 C21 1.537(5)
C20 C22 1.558(5)
C21 H21A 0.9800
C21 H21B 0.9800
C21 H21C 0.9800
C22 H22A 0.9800
C22 H22B 0.9800
C22 H22C 0.9800
C23 H23A 0.9800
C23 H23B 0.9800
C23 H23C 0.9800
C24 C26 1.530(4)
C24 C27 1.533(5)
C24 C25 1.540(5)
C25 H25A 0.9800
C25 H25B 0.9800
C25 H25C 0.9800
C26 H26A 0.9800
C26 H26B 0.9800
C26 H26C 0.9800
C27 H27A 0.9800
C27 H27B 0.9800
C27 H27C 0.9800
C28 C31 1.536(4)
C28 C29 1.540(4)
C28 C30 1.546(4)
C29 H29A 0.9800
C29 H29B 0.9800
C29 H29C 0.9800
C30 H30A 0.9800
C30 H30B 0.9800
C30 H30C 0.9800
C31 H31A 0.9800
C31 H31B 0.9800
C31 H31C 0.9800
C32 C33 1.401(4)
C32 C37 1.402(4)
C33 C34 1.391(4)
C33 H33 0.9500
C34 C35 1.387(4)
C34 H34 0.9500
C35 C36 1.401(4)
C36 C37 1.389(4)
C36 H36 0.9500
C37 H37 0.9500
C38 C39 1.373(5)
C38 H38 0.9500
C39 C40 1.410(5)
C39 H39 0.9500
C40 C41 1.369(5)
C40 H40 0.9500
C41 H41 0.9500
C42 C47 1.363(7)
C42 C43 1.372(7)
C42 H42 0.9500
C43 C44 1.339(7)
C43 H43 0.9500
C44 C45 1.344(7)
C44 H44 0.9500
C45 C46 1.362(7)
C45 H45 0.9500
C46 C47 1.390(7)
C46 H46 0.9500
C47 H47 0.9500
